data_2017194
loop_
_publ_author_name
'Manoj, K.'
'Gonnade, R. G.'
'Bhadbhade, M. M.'
'Shashidhar, M. S.'

_publ_section_title
;
 Dipolar S=O&#x00B7;&#x00B7;&#x00B7;C=O and
 C---H&#x00B7;&#x00B7;&#x00B7;O interactions in the molecular
 organization of
 4,6-di-<i>O</i>-acetyl-2-<i>O</i>-tosyl-<i>myo</i>-inositol
 1,3,5-orthoesters
;
_journal_coeditor_code SF3106
_journal_issue 7
_journal_name_full 'Acta Crystallographica Section C'
_journal_page_first o335
_journal_page_last o338
_journal_paper_doi 10.1107/S0108270109017211
_journal_volume 65
_journal_year 2009
_chemical_formula_iupac 'C24 H24 O10 S'
_chemical_formula_moiety 'C24 H24 O10 S'
_chemical_formula_sum 'C24 H24 O10 S'
_chemical_formula_weight 504.49
_chemical_name_systematic
;
4,6-di-<i>O</i>-acetyl-2-<i>O</i>-tosyl-<i>myo</i>-inositol
1,3,5-orthobenzoate
;
_space_group_IT_number 14
_symmetry_cell_setting monoclinic
_symmetry_space_group_name_Hall '-P 2ybc'
_symmetry_space_group_name_H-M 'P 1 21/c 1'
_atom_sites_solution_hydrogens geom
_atom_sites_solution_primary direct
_atom_sites_solution_secondary difmap
_audit_creation_method SHELXL-97
_cell_angle_alpha 90.00
_cell_angle_beta 91.306(2)
_cell_angle_gamma 90.00
_cell_formula_units_Z 4
_cell_length_a 12.3019(14)
_cell_length_b 8.2155(10)
_cell_length_c 23.551(3)
_cell_measurement_reflns_used 2021
_cell_measurement_temperature 298(2)
_cell_measurement_theta_max 23.45
_cell_measurement_theta_min 2.37
_cell_volume 2379.6(5)
_computing_cell_refinement 'SAINT (Bruker, 2003)'
_computing_data_collection 'SMART (Bruker, 2003)'
_computing_data_reduction 'SAINT (Bruker, 2003)'
_computing_molecular_graphics
;
ORTEP-3 (Farrugia, 1997) and Mercury (Macrae <i>et al.</i>,
2006)
;
_computing_publication_material
;
SHELXTL (Sheldrick, 2008), PLATON (Spek, 2009) and publCIF
(Westrip, 2009)
;
_computing_structure_refinement 'SHELXL97 (Sheldrick, 2008)'
_computing_structure_solution 'SHELXS97 (Sheldrick, 2008)'
_diffrn_ambient_temperature 298(2)
_diffrn_measured_fraction_theta_full 0.996
_diffrn_measured_fraction_theta_max 0.996
_diffrn_measurement_device 'Bruker SMART APEX'
_diffrn_measurement_device_type 'Bruker SMART APEX CCD area-detector'
_diffrn_measurement_method '\w and \f Scan'
_diffrn_radiation_monochromator graphite
_diffrn_radiation_source 'fine-focus sealed tube'
_diffrn_radiation_type MoK\a
_diffrn_radiation_wavelength 0.71073
_diffrn_reflns_av_R_equivalents 0.0369
_diffrn_reflns_av_sigmaI/netI 0.0453
_diffrn_reflns_limit_h_max 14
_diffrn_reflns_limit_h_min -14
_diffrn_reflns_limit_k_max 9
_diffrn_reflns_limit_k_min -9
_diffrn_reflns_limit_l_max 13
_diffrn_reflns_limit_l_min -28
_diffrn_reflns_number 11497
_diffrn_reflns_theta_full 25.00
_diffrn_reflns_theta_max 25.00
_diffrn_reflns_theta_min 2.37
_exptl_absorpt_coefficient_mu 0.193
_exptl_absorpt_correction_T_max 0.9866
_exptl_absorpt_correction_T_min 0.8784
_exptl_absorpt_correction_type multi-scan
_exptl_absorpt_process_details '(SADABS; Bruker, 2003)'
_exptl_crystal_colour colourless
_exptl_crystal_density_diffrn 1.408
_exptl_crystal_density_method 'not measured'
_exptl_crystal_description plate
_exptl_crystal_F_000 1056
_exptl_crystal_size_max 0.59
_exptl_crystal_size_mid 0.17
_exptl_crystal_size_min 0.07
_refine_diff_density_max 0.350
_refine_diff_density_min -0.220
_refine_ls_extinction_method none
_refine_ls_goodness_of_fit_ref 1.075
_refine_ls_hydrogen_treatment constr
_refine_ls_matrix_type full
_refine_ls_number_parameters 319
_refine_ls_number_reflns 4179
_refine_ls_number_restraints 0
_refine_ls_restrained_S_all 1.075
_refine_ls_R_factor_all 0.0818
_refine_ls_R_factor_gt 0.0558
_refine_ls_shift/su_max 0.001
_refine_ls_shift/su_mean 0.000
_refine_ls_structure_factor_coef Fsqd
_refine_ls_weighting_details 'calc w=1/[\s^2^(Fo^2^)+(0.0516P)^2^+0.5157P] where P=(Fo^2^+2Fc^2^)/3'
_refine_ls_weighting_scheme calc
_refine_ls_wR_factor_gt 0.1135
_refine_ls_wR_factor_ref 0.1234
_reflns_number_gt 3082
_reflns_number_total 4179
_reflns_threshold_expression I>2\s(I)
_cod_data_source_file sf3106.cif
_cod_data_source_block II
_cod_original_sg_symbol_H-M 'P21 /c'
_cod_database_code 2017194
_cod_database_fobs_code 2017194

loop_
_symmetry_equiv_pos_as_xyz
'x, y, z'
'-x, y+1/2, -z+1/2'
'-x, -y, -z'
'x, -y-1/2, z-1/2'

loop_
_atom_site_type_symbol
_atom_site_label
_atom_site_fract_x
_atom_site_fract_y
_atom_site_fract_z
_atom_site_U_iso_or_equiv
_atom_site_adp_type
_atom_site_calc_flag
_atom_site_refinement_flags
_atom_site_occupancy
_atom_site_disorder_assembly
_atom_site_disorder_group
S S1 1.05937(5) 0.80750(9) 0.42697(3) 0.0474(2) Uani d . 1 . .
O O1 0.75779(14) 1.0810(2) 0.38702(7) 0.0427(5) Uani d . 1 . .
O O2 0.95453(13) 0.8953(2) 0.40129(8) 0.0463(5) Uani d . 1 . .
O O3 0.77092(13) 0.8699(2) 0.32292(7) 0.0425(5) Uani d . 1 . .
O O4 0.71253(14) 0.5626(2) 0.42790(8) 0.0457(5) Uani d . 1 . .
O O5 0.60405(13) 0.9342(2) 0.36040(7) 0.0424(5) Uani d . 1 . .
O O6 0.68432(15) 0.8176(2) 0.50513(7) 0.0481(5) Uani d . 1 . .
O O7 1.14579(15) 0.9079(3) 0.40986(10) 0.0670(6) Uani d . 1 . .
O O8 1.04358(15) 0.7776(2) 0.48563(8) 0.0566(5) Uani d . 1 . .
O O9 0.54279(19) 0.4688(3) 0.42545(12) 0.0833(8) Uani d . 1 . .
O O10 0.59918(18) 1.0043(3) 0.55677(9) 0.0658(6) Uani d . 1 . .
C C1 0.7787(2) 0.9762(3) 0.43500(11) 0.0407(6) Uani d . 1 . .
H H1 0.8160 1.0373 0.4654 0.049 Uiso calc R 1 . .
C C2 0.84816(18) 0.8332(3) 0.41742(11) 0.0379(6) Uani d . 1 . .
H H2 0.8563 0.7556 0.4488 0.045 Uiso calc R 1 . .
C C3 0.79287(19) 0.7526(3) 0.36670(11) 0.0387(6) Uani d . 1 . .
H H3 0.8396 0.6663 0.3521 0.046 Uiso calc R 1 . .
C C4 0.68538(19) 0.6803(3) 0.38507(11) 0.0403(6) Uani d . 1 . .
H H4 0.6484 0.6273 0.3527 0.048 Uiso calc R 1 . .
C C5 0.6164(2) 0.8209(3) 0.40672(11) 0.0413(6) Uani d . 1 . .
H H5 0.5451 0.7806 0.4180 0.050 Uiso calc R 1 . .
C C6 0.6694(2) 0.9163(3) 0.45521(11) 0.0403(6) Uani d . 1 . .
H H6 0.6237 1.0101 0.4642 0.048 Uiso calc R 1 . .
C C7 0.7039(2) 0.9977(3) 0.34273(11) 0.0426(7) Uani d . 1 . .
C C8 0.6801(2) 1.1128(4) 0.29430(12) 0.0477(7) Uani d . 1 . .
C C9 0.6224(2) 1.0555(5) 0.24735(13) 0.0670(9) Uani d . 1 . .
H H9 0.5991 0.9479 0.2465 0.080 Uiso calc R 1 . .
C C10 0.5991(3) 1.1565(5) 0.20171(14) 0.0774(11) Uani d . 1 . .
H H10 0.5607 1.1168 0.1702 0.093 Uiso calc R 1 . .
C C11 0.6330(3) 1.3165(5) 0.20314(16) 0.0771(11) Uani d . 1 . .
H H11 0.6167 1.3854 0.1728 0.092 Uiso calc R 1 . .
C C12 0.6909(3) 1.3736(4) 0.24933(15) 0.0739(10) Uani d . 1 . .
H H12 0.7141 1.4813 0.2501 0.089 Uiso calc R 1 . .
C C13 0.7153(3) 1.2718(4) 0.29505(14) 0.0640(9) Uani d . 1 . .
H H13 0.7553 1.3111 0.3261 0.077 Uiso calc R 1 . .
C C14 1.0618(2) 0.6210(3) 0.39130(12) 0.0431(7) Uani d . 1 . .
C C15 1.1103(2) 0.6111(4) 0.33899(13) 0.0598(8) Uani d . 1 . .
H H15 1.1451 0.7011 0.3238 0.072 Uiso calc R 1 . .
C C16 1.1064(3) 0.4657(5) 0.30982(14) 0.0663(9) Uani d . 1 . .
H H16 1.1398 0.4588 0.2749 0.080 Uiso calc R 1 . .
C C17 1.0547(2) 0.3304(4) 0.33060(13) 0.0564(8) Uani d . 1 . .
C C18 1.0074(2) 0.3440(4) 0.38323(13) 0.0569(8) Uani d . 1 . .
H H18 0.9723 0.2542 0.3984 0.068 Uiso calc R 1 . .
C C19 1.0110(2) 0.4865(4) 0.41344(12) 0.0498(7) Uani d . 1 . .
H H19 0.9793 0.4924 0.4488 0.060 Uiso calc R 1 . .
C C20 1.0508(3) 0.1744(5) 0.29811(15) 0.0878(12) Uani d . 1 . .
H H20A 1.0738 0.1934 0.2600 0.132 Uiso calc R 1 . .
H H20B 0.9778 0.1331 0.2973 0.132 Uiso calc R 1 . .
H H20C 1.0983 0.0965 0.3162 0.132 Uiso calc R 1 . .
C C21 0.6319(2) 0.4665(3) 0.44671(14) 0.0529(8) Uani d . 1 . .
C C22 0.6694(3) 0.3677(4) 0.49552(16) 0.0740(10) Uani d . 1 . .
H H22A 0.6733 0.4346 0.5289 0.111 Uiso calc R 1 . .
H H22B 0.7400 0.3240 0.4881 0.111 Uiso calc R 1 . .
H H22C 0.6192 0.2801 0.5013 0.111 Uiso calc R 1 . .
C C23 0.6467(2) 0.8789(4) 0.55424(11) 0.0428(7) Uani d . 1 . .
C C24 0.6735(3) 0.7698(4) 0.60291(12) 0.0612(8) Uani d . 1 . .
H H24A 0.7446 0.7242 0.5982 0.092 Uiso calc R 1 . .
H H24B 0.6209 0.6837 0.6043 0.092 Uiso calc R 1 . .
H H24C 0.6724 0.8310 0.6376 0.092 Uiso calc R 1 . .

loop_
_atom_site_aniso_label
_atom_site_aniso_U_11
_atom_site_aniso_U_22
_atom_site_aniso_U_33
_atom_site_aniso_U_12
_atom_site_aniso_U_13
_atom_site_aniso_U_23
S1 0.0324(4) 0.0550(5) 0.0542(5) -0.0079(3) -0.0100(3) 0.0083(4)
O1 0.0460(10) 0.0438(11) 0.0380(10) -0.0023(8) -0.0051(9) 0.0019(8)
O2 0.0344(10) 0.0501(11) 0.0540(12) -0.0062(8) -0.0045(9) 0.0140(9)
O3 0.0382(10) 0.0537(12) 0.0355(10) 0.0051(8) 0.0017(8) -0.0014(9)
O4 0.0388(10) 0.0372(10) 0.0610(13) -0.0033(8) 0.0004(9) 0.0015(9)
O5 0.0316(10) 0.0563(12) 0.0392(11) 0.0025(8) -0.0013(8) 0.0035(9)
O6 0.0591(12) 0.0481(11) 0.0372(11) 0.0088(9) 0.0052(9) -0.0005(9)
O7 0.0382(11) 0.0683(14) 0.0939(17) -0.0179(10) -0.0076(11) 0.0133(12)
O8 0.0592(12) 0.0673(14) 0.0425(12) -0.0038(10) -0.0157(10) 0.0024(10)
O9 0.0530(14) 0.0842(18) 0.112(2) -0.0235(12) -0.0063(14) 0.0136(15)
O10 0.0695(14) 0.0797(16) 0.0487(13) 0.0277(12) 0.0116(11) -0.0025(11)
C1 0.0471(16) 0.0410(15) 0.0337(15) -0.0008(12) -0.0055(12) -0.0027(12)
C2 0.0289(13) 0.0443(16) 0.0403(15) -0.0053(11) 0.0001(11) 0.0041(12)
C3 0.0329(14) 0.0437(15) 0.0394(16) 0.0044(12) 0.0005(12) -0.0023(12)
C4 0.0358(14) 0.0450(16) 0.0400(15) -0.0030(12) -0.0036(12) -0.0059(13)
C5 0.0326(14) 0.0486(17) 0.0427(16) 0.0001(12) 0.0040(12) 0.0003(13)
C6 0.0452(15) 0.0416(15) 0.0341(15) 0.0082(12) 0.0020(13) 0.0009(12)
C7 0.0368(15) 0.0519(17) 0.0390(16) 0.0018(13) -0.0008(13) -0.0021(13)
C8 0.0395(15) 0.062(2) 0.0419(17) 0.0064(14) 0.0018(13) 0.0071(14)
C9 0.0534(19) 0.087(3) 0.060(2) -0.0036(17) -0.0134(17) 0.0147(19)
C10 0.057(2) 0.116(3) 0.059(2) 0.004(2) -0.0200(17) 0.023(2)
C11 0.061(2) 0.105(3) 0.065(2) 0.022(2) 0.0015(19) 0.035(2)
C12 0.086(3) 0.068(2) 0.067(2) 0.0110(19) 0.009(2) 0.025(2)
C13 0.071(2) 0.066(2) 0.055(2) 0.0048(17) -0.0003(17) 0.0055(17)
C14 0.0305(14) 0.0551(18) 0.0434(16) 0.0002(12) -0.0040(12) 0.0108(14)
C15 0.0536(19) 0.068(2) 0.058(2) -0.0047(16) 0.0135(16) 0.0143(17)
C16 0.066(2) 0.090(3) 0.0440(19) 0.0112(19) 0.0164(16) 0.0064(19)
C17 0.0581(19) 0.064(2) 0.0464(18) 0.0054(16) -0.0025(15) 0.0027(16)
C18 0.0621(19) 0.056(2) 0.0524(19) -0.0061(15) 0.0058(16) 0.0074(16)
C19 0.0528(17) 0.0573(19) 0.0394(17) -0.0033(14) 0.0052(14) 0.0088(14)
C20 0.109(3) 0.089(3) 0.066(2) 0.005(2) 0.003(2) -0.016(2)
C21 0.0476(18) 0.0401(17) 0.071(2) -0.0023(14) 0.0117(17) -0.0057(15)
C22 0.078(2) 0.0488(19) 0.096(3) 0.0047(17) 0.018(2) 0.0147(19)
C23 0.0329(14) 0.0549(18) 0.0406(17) -0.0052(13) 0.0017(12) -0.0033(14)
C24 0.070(2) 0.068(2) 0.0456(18) -0.0076(16) -0.0019(16) 0.0070(16)

loop_
_atom_type_symbol
_atom_type_description
_atom_type_scat_dispersion_real
_atom_type_scat_dispersion_imag
_atom_type_scat_source
C C 0.0033 0.0016 'International Tables Vol C Tables 4.2.6.8 and 6.1.1.4'
H H 0.0000 0.0000 'International Tables Vol C Tables 4.2.6.8 and 6.1.1.4'
O O 0.0106 0.0060 'International Tables Vol C Tables 4.2.6.8 and 6.1.1.4'
S S 0.1246 0.1234 'International Tables Vol C Tables 4.2.6.8 and 6.1.1.4'

loop_
_geom_angle_atom_site_label_1
_geom_angle_atom_site_label_2
_geom_angle_atom_site_label_3
_geom_angle_site_symmetry_1
_geom_angle_site_symmetry_3
_geom_angle
_geom_angle_publ_flag
O7 S1 O8 . . 119.95(13) ?
O7 S1 O2 . . 103.69(11) ?
O8 S1 O2 . . 108.76(11) ?
O7 S1 C14 . . 110.73(14) ?
O8 S1 C14 . . 108.65(13) ?
O2 S1 C14 . . 103.77(11) ?
C7 O1 C1 . . 111.43(19) ?
C2 O2 S1 . . 117.87(15) ?
C7 O3 C3 . . 111.24(19) ?
C21 O4 C4 . . 117.7(2) ?
C7 O5 C5 . . 112.73(18) ?
C23 O6 C6 . . 116.7(2) ?
O1 C1 C2 . . 109.9(2) ?
O1 C1 C6 . . 107.2(2) ?
C2 C1 C6 . . 110.1(2) ?
O1 C1 H1 . . 109.9 ?
C2 C1 H1 . . 109.9 ?
C6 C1 H1 . . 109.9 ?
O2 C2 C3 . . 109.6(2) ?
O2 C2 C1 . . 108.3(2) ?
C3 C2 C1 . . 108.0(2) ?
O2 C2 H2 . . 110.3 ?
C3 C2 H2 . . 110.3 ?
C1 C2 H2 . . 110.3 ?
O3 C3 C2 . . 110.3(2) ?
O3 C3 C4 . . 108.45(19) ?
C2 C3 C4 . . 108.9(2) ?
O3 C3 H3 . . 109.7 ?
C2 C3 H3 . . 109.7 ?
C4 C3 H3 . . 109.7 ?
O4 C4 C3 . . 105.89(19) ?
O4 C4 C5 . . 113.5(2) ?
C3 C4 C5 . . 107.0(2) ?
O4 C4 H4 . . 110.1 ?
C3 C4 H4 . . 110.1 ?
C5 C4 H4 . . 110.1 ?
O5 C5 C6 . . 105.8(2) ?
O5 C5 C4 . . 106.6(2) ?
C6 C5 C4 . . 114.1(2) ?
O5 C5 H5 . . 110.1 ?
C6 C5 H5 . . 110.1 ?
C4 C5 H5 . . 110.1 ?
O6 C6 C1 . . 110.0(2) ?
O6 C6 C5 . . 111.6(2) ?
C1 C6 C5 . . 107.4(2) ?
O6 C6 H6 . . 109.2 ?
C1 C6 H6 . . 109.2 ?
C5 C6 H6 . . 109.2 ?
O1 C7 O5 . . 111.2(2) ?
O1 C7 O3 . . 109.73(19) ?
O5 C7 O3 . . 109.9(2) ?
O1 C7 C8 . . 109.8(2) ?
O5 C7 C8 . . 107.5(2) ?
O3 C7 C8 . . 108.7(2) ?
C13 C8 C9 . . 119.3(3) ?
C13 C8 C7 . . 122.0(3) ?
C9 C8 C7 . . 118.7(3) ?
C8 C9 C10 . . 120.7(3) ?
C8 C9 H9 . . 119.6 ?
C10 C9 H9 . . 119.6 ?
C11 C10 C9 . . 119.7(3) ?
C11 C10 H10 . . 120.2 ?
C9 C10 H10 . . 120.2 ?
C12 C11 C10 . . 119.8(3) ?
C12 C11 H11 . . 120.1 ?
C10 C11 H11 . . 120.1 ?
C11 C12 C13 . . 120.5(4) ?
C11 C12 H12 . . 119.7 ?
C13 C12 H12 . . 119.7 ?
C8 C13 C12 . . 119.9(3) ?
C8 C13 H13 . . 120.0 ?
C12 C13 H13 . . 120.0 ?
C19 C14 C15 . . 119.9(3) ?
C19 C14 S1 . . 120.6(2) ?
C15 C14 S1 . . 119.5(2) ?
C16 C15 C14 . . 118.9(3) ?
C16 C15 H15 . . 120.5 ?
C14 C15 H15 . . 120.5 ?
C17 C16 C15 . . 122.3(3) ?
C17 C16 H16 . . 118.9 ?
C15 C16 H16 . . 118.9 ?
C16 C17 C18 . . 117.4(3) ?
C16 C17 C20 . . 121.4(3) ?
C18 C17 C20 . . 121.2(3) ?
C19 C18 C17 . . 121.6(3) ?
C19 C18 H18 . . 119.2 ?
C17 C18 H18 . . 119.2 ?
C18 C19 C14 . . 119.9(3) ?
C18 C19 H19 . . 120.1 ?
C14 C19 H19 . . 120.1 ?
C17 C20 H20A . . 109.5 ?
C17 C20 H20B . . 109.5 ?
H20A C20 H20B . . 109.5 ?
C17 C20 H20C . . 109.5 ?
H20A C20 H20C . . 109.5 ?
H20B C20 H20C . . 109.5 ?
O9 C21 O4 . . 121.8(3) ?
O9 C21 C22 . . 127.2(3) ?
O4 C21 C22 . . 111.0(3) ?
C21 C22 H22A . . 109.5 ?
C21 C22 H22B . . 109.5 ?
H22A C22 H22B . . 109.5 ?
C21 C22 H22C . . 109.5 ?
H22A C22 H22C . . 109.5 ?
H22B C22 H22C . . 109.5 ?
O10 C23 O6 . . 123.0(3) ?
O10 C23 C24 . . 125.9(3) ?
O6 C23 C24 . . 111.1(3) ?
C23 C24 H24A . . 109.5 ?
C23 C24 H24B . . 109.5 ?
H24A C24 H24B . . 109.5 ?
C23 C24 H24C . . 109.5 ?
H24A C24 H24C . . 109.5 ?
H24B C24 H24C . . 109.5 ?

loop_
_geom_bond_atom_site_label_1
_geom_bond_atom_site_label_2
_geom_bond_site_symmetry_2
_geom_bond_distance
_geom_bond_publ_flag
S1 O7 . 1.412(2) ?
S1 O8 . 1.421(2) ?
S1 O2 . 1.5853(18) ?
S1 C14 . 1.748(3) ?
O1 C7 . 1.401(3) ?
O1 C1 . 1.439(3) ?
O2 C2 . 1.463(3) ?
O3 C7 . 1.420(3) ?
O3 C3 . 1.432(3) ?
O4 C21 . 1.351(3) ?
O4 C4 . 1.432(3) ?
O5 C7 . 1.407(3) ?
O5 C5 . 1.440(3) ?
O6 C23 . 1.353(3) ?
O6 C6 . 1.437(3) ?
O9 C21 . 1.195(3) ?
O10 C23 . 1.186(3) ?
C1 C2 . 1.516(4) ?
C1 C6 . 1.518(4) ?
C1 H1 . 0.9800 ?
C2 C3 . 1.514(3) ?
C2 H2 . 0.9800 ?
C3 C4 . 1.521(3) ?
C3 H3 . 0.9800 ?
C4 C5 . 1.527(4) ?
C4 H4 . 0.9800 ?
C5 C6 . 1.520(4) ?
C5 H5 . 0.9800 ?
C6 H6 . 0.9800 ?
C7 C8 . 1.505(4) ?
C8 C13 . 1.376(4) ?
C8 C9 . 1.383(4) ?
C9 C10 . 1.383(4) ?
C9 H9 . 0.9300 ?
C10 C11 . 1.379(5) ?
C10 H10 . 0.9300 ?
C11 C12 . 1.369(5) ?
C11 H11 . 0.9300 ?
C12 C13 . 1.391(4) ?
C12 H12 . 0.9300 ?
C13 H13 . 0.9300 ?
C14 C19 . 1.378(4) ?
C14 C15 . 1.384(4) ?
C15 C16 . 1.378(4) ?
C15 H15 . 0.9300 ?
C16 C17 . 1.376(4) ?
C16 H16 . 0.9300 ?
C17 C18 . 1.386(4) ?
C17 C20 . 1.493(4) ?
C18 C19 . 1.370(4) ?
C18 H18 . 0.9300 ?
C19 H19 . 0.9300 ?
C20 H20A . 0.9600 ?
C20 H20B . 0.9600 ?
C20 H20C . 0.9600 ?
C21 C22 . 1.472(4) ?
C22 H22A . 0.9600 ?
C22 H22B . 0.9600 ?
C22 H22C . 0.9600 ?
C23 C24 . 1.486(4) ?
C24 H24A . 0.9600 ?
C24 H24B . 0.9600 ?
C24 H24C . 0.9600 ?

loop_
_geom_hbond_atom_site_label_D
_geom_hbond_atom_site_label_H
_geom_hbond_atom_site_label_A
_geom_hbond_site_symmetry_A
_geom_hbond_distance_DH
_geom_hbond_distance_HA
_geom_hbond_distance_DA
_geom_hbond_angle_DHA
C1 H1 O8 3_776 0.98 2.56 3.490(3) 159.1
C5 H5 O10 3_676 0.98 2.58 3.153(3) 117.1
C22 H22C O10 1_545 0.96 2.63 3.435(4) 141.7
C24 H24B O9 3_666 0.96 2.46 3.360(4) 156.0
